data_1571045
loop_
_publ_author_name
'Kn&#xfc;pfer, Christian'
'Klerner, Lukas'
'Mai, Jonathan'
'Langer, Jens'
'Harder, Sjoerd'

_publ_section_title
;
 s-Block metal complexes of superbulky
 (<sup><i>t</i></sup>Bu<sub>3</sub>Si)<sub>2</sub>N<sup>-</sup>: a new
 weakly coordinating anion?
;
_journal_issue 12
_journal_name_full 'Chemical science'
_journal_page_first 4386
_journal_page_last 4395
_journal_paper_doi 10.1039/d3sc06896j
_journal_volume 15
_journal_year 2024
_chemical_formula_moiety 'C25 H50 Li N Si2'
_chemical_formula_sum 'C25 H50 Li N Si2'
_chemical_formula_weight 427.78
_space_group_crystal_system monoclinic
_space_group_IT_number 15
_space_group_name_Hall '-C 2yc'
_space_group_name_H-M_alt 'C 1 2/c 1'
_atom_sites_solution_hydrogens geom
_atom_sites_solution_primary dual
_audit_creation_date 2023-12-15
_audit_creation_method
;
Olex2 1.5
(compiled 2023.08.24 svn.re1ec1418 for OlexSys, GUI svn.r6817)
;
_audit_update_record
;
2023-12-22 deposited with the CCDC.	2024-02-20 downloaded from the CCDC.
;
_cell_angle_alpha 90
_cell_angle_beta 102.8939(10)
_cell_angle_gamma 90
_cell_formula_units_Z 8
_cell_length_a 37.2445(4)
_cell_length_b 8.91795(8)
_cell_length_c 16.82946(17)
_cell_measurement_reflns_used 20474
_cell_measurement_temperature 100.0(2)
_cell_measurement_theta_max 72.5410
_cell_measurement_theta_min 4.8520
_cell_volume 5448.87(10)
_computing_cell_refinement 'CrysAlisPro 1.171.41.113a (Rigaku OD, 2021)'
_computing_data_collection 'CrysAlisPro 1.171.41.113a (Rigaku OD, 2021)'
_computing_data_reduction 'CrysAlisPro 1.171.41.113a (Rigaku OD, 2021)'
_computing_molecular_graphics 'Olex2 1.5 (Dolomanov et al., 2009)'
_computing_publication_material 'Olex2 1.5 (Dolomanov et al., 2009)'
_computing_structure_refinement 'SHELXL 2019/2 (Sheldrick, 2015)'
_computing_structure_solution 'SHELXT 2018/2 (Sheldrick, 2018)'
_diffrn_ambient_environment N~2~
_diffrn_ambient_temperature 100.0(2)
_diffrn_detector 'CCD plate'
_diffrn_detector_area_resol_mean 5.2903
_diffrn_detector_type AtlasS2
_diffrn_measured_fraction_theta_full 0.999
_diffrn_measured_fraction_theta_max 0.988
_diffrn_measurement_details
;
List of Runs (angles in degrees, time in seconds):

  # Type    Start    End  Width  t~exp~   \w     \q     \k     \f   Frames
#--------------------------------------------------------------------------
  1  \w    -70.00  32.00   1.00    1.50    --  -41.44  57.00  30.00  102
  2  \w   -114.00 -13.00   1.00    1.50    --  -41.44 -57.00-120.00  101
  3  \w    -66.00  33.00   1.00    1.50    --  -41.44  38.00-180.00   99
  4  \w     27.00  97.00   1.00    1.50    --   41.44-125.00 120.00   70
  5  \w     31.00 112.00   1.00    6.00    --  104.37-125.00  60.00   81
  6  \w     22.00 106.00   1.00    6.00    --  104.37 -94.00  90.00   84
  7  \w     22.00 106.00   1.00    6.00    --  104.37 -94.00-180.00   84
  8  \w     31.00 130.00   1.00    6.00    --  104.37 -45.00  90.00   99
  9  \w    103.00 178.00   1.00    6.00    --  104.37  77.00-180.00   75
 10  \w     31.00 112.00   1.00    6.00    --  104.37-125.00   0.00   81
 11  \w     32.00 133.00   1.00    6.00    --  104.37 -61.00-180.00  101
 12  \w     76.00 178.00   1.00    6.00    --  104.37  30.00 -30.00  102
 13  \w     75.00 177.00   1.00    6.00    --  104.37  61.00-120.00  102
 14  \w     97.00 178.00   1.00    6.00    --  104.37 125.00 120.00   81
 15  \w   -114.00 -13.00   1.00    1.50    --  -41.44 -57.00  60.00  101
 16  \w   -114.00 -13.00   1.00    1.50    --  -41.44 -57.00 -30.00  101
 17  \w    -66.00  33.00   1.00    1.50    --  -41.44  38.00 -60.00   99
 18  \w   -114.00 -13.00   1.00    1.50    --  -41.44 -57.00 150.00  101
 19  \w     75.00 143.00   1.00    6.00    --  104.37  61.00-180.00   68
 20  \w     52.00 178.00   1.00    6.00    --  104.37  15.00 120.00  126
;
_diffrn_measurement_device 'four-circle diffractometer'
_diffrn_measurement_device_type 'SuperNova, Dual, Cu at home/near, AtlasS2'
_diffrn_measurement_method '\w scans'
_diffrn_orient_matrix_type 'CrysAlisPro convention (1999,Acta A55,543-557)'
_diffrn_orient_matrix_UB_11 0.0145063000
_diffrn_orient_matrix_UB_12 -0.1389637000
_diffrn_orient_matrix_UB_13 0.0516936000
_diffrn_orient_matrix_UB_21 0.0322607000
_diffrn_orient_matrix_UB_22 -0.0116925000
_diffrn_orient_matrix_UB_23 -0.0432076000
_diffrn_orient_matrix_UB_31 0.0234452000
_diffrn_orient_matrix_UB_32 0.1019430000
_diffrn_orient_matrix_UB_33 0.0654143000
_diffrn_radiation_monochromator mirror
_diffrn_radiation_probe x-ray
_diffrn_radiation_type 'Cu K\a'
_diffrn_radiation_wavelength 1.54184
_diffrn_reflns_av_R_equivalents 0.0190
_diffrn_reflns_av_unetI/netI 0.0117
_diffrn_reflns_Laue_measured_fraction_full 0.999
_diffrn_reflns_Laue_measured_fraction_max 0.988
_diffrn_reflns_limit_h_max 45
_diffrn_reflns_limit_h_min -45
_diffrn_reflns_limit_k_max 11
_diffrn_reflns_limit_k_min -10
_diffrn_reflns_limit_l_max 20
_diffrn_reflns_limit_l_min -20
_diffrn_reflns_number 29522
_diffrn_reflns_point_group_measured_fraction_full 0.999
_diffrn_reflns_point_group_measured_fraction_max 0.988
_diffrn_reflns_theta_full 67.684
_diffrn_reflns_theta_max 72.472
_diffrn_reflns_theta_min 4.872
_diffrn_source 'micro-focus sealed X-ray tube'
_diffrn_source_type 'SuperNova (Cu) X-ray Source'
_exptl_absorpt_coefficient_mu 1.233
_exptl_absorpt_correction_T_max 1.000
_exptl_absorpt_correction_T_min 0.618
_exptl_absorpt_correction_type gaussian
_exptl_absorpt_process_details
;
CrysAlisPro 1.171.41.113a (Rigaku Oxford Diffraction, 2021)
Numerical absorption correction based on gaussian integration over
a multifaceted crystal model
Empirical absorption correction using spherical harmonics,
implemented in SCALE3 ABSPACK scaling algorithm.
;
_exptl_crystal_colour 'clear colourless'
_exptl_crystal_colour_lustre clear
_exptl_crystal_colour_primary colourless
_exptl_crystal_density_diffrn 1.043
_exptl_crystal_description block
_exptl_crystal_F_000 1904
_exptl_crystal_size_max 0.337
_exptl_crystal_size_mid 0.221
_exptl_crystal_size_min 0.127
_refine_diff_density_max 0.310
_refine_diff_density_min -0.250
_refine_diff_density_rms 0.037
_refine_ls_extinction_method none
_refine_ls_goodness_of_fit_ref 1.024
_refine_ls_hydrogen_treatment constr
_refine_ls_matrix_type full
_refine_ls_number_parameters 275
_refine_ls_number_reflns 5330
_refine_ls_number_restraints 0
_refine_ls_restrained_S_all 1.024
_refine_ls_R_factor_all 0.0304
_refine_ls_R_factor_gt 0.0296
_refine_ls_shift/su_max 0.001
_refine_ls_shift/su_mean 0.000
_refine_ls_structure_factor_coef Fsqd
_refine_ls_weighting_details 'w=1/[\s^2^(Fo^2^)+(0.0376P)^2^+4.9028P] where P=(Fo^2^+2Fc^2^)/3'
_refine_ls_weighting_scheme calc
_refine_ls_wR_factor_gt 0.0764
_refine_ls_wR_factor_ref 0.0771
_reflns_Friedel_coverage 0.000
_reflns_number_gt 5164
_reflns_number_total 5330
_reflns_threshold_expression 'I > 2\s(I)'
_cod_data_source_file d3sc06896j2.cif
_cod_data_source_block hasj220322c
_cod_depositor_comments 'Adding full bibliography for 1571041--1571052.cif.'
_cod_original_cell_volume 5448.87(9)
_cod_database_code 1571045
_shelx_shelxl_version_number 2019/2
_chemical_oxdiff_formula C25H50LiNSi2
_shelx_space_group_comment
;
The symmetry employed for this shelxl refinement is uniquely defined
by the following loop, which should always be used as a source of
symmetry information in preference to the above space-group names.
They are only intended as comments.
;
_olex2_refinement_description
;
1. Fixed Uiso
 At 1.2 times of:
  All C(H) groups
 At 1.5 times of:
  All C(H,H,H) groups
2.a Ternary CH refined with riding coordinates:
 C1(H1), C4(H4), C7(H7), C10(H10), C13(H13), C16(H16)
2.b Aromatic/amide H refined with riding coordinates:
 C20(H20), C21(H21), C22(H22), C23(H23), C24(H24)
2.c Idealised Me refined as rotating group:
 C2(H2a,H2b,H2c), C3(H3a,H3b,H3c), C5(H5a,H5b,H5c), C6(H6a,H6b,H6c), C8(H8a,
 H8b,H8c), C9(H9a,H9b,H9c), C11(H11a,H11b,H11c), C12(H12a,H12b,H12c), C14(H14a,
 H14b,H14c), C15(H15a,H15b,H15c), C17(H17a,H17b,H17c), C18(H18a,H18b,H18c),
 C25(H25a,H25b,H25c)
;
_olex2_date_sample_data_collection 2022-03-22
_olex2_submission_special_instructions 'No special instructions were received'
_oxdiff_exptl_absorpt_empirical_details
;
Empirical correction (ABSPACK) includes:
- Absorption correction using spherical harmonics
- Frame scaling
;
_oxdiff_exptl_absorpt_empirical_full_max 1.514
_oxdiff_exptl_absorpt_empirical_full_min 0.826

loop_
_space_group_symop_operation_xyz
'x, y, z'
'-x, y, -z+1/2'
'x+1/2, y+1/2, z'
'-x+1/2, y+1/2, -z+1/2'
'-x, -y, -z'
'x, -y, z-1/2'
'-x+1/2, -y+1/2, -z'
'x+1/2, -y+1/2, z-1/2'

loop_
_atom_site_label
_atom_site_type_symbol
_atom_site_fract_x
_atom_site_fract_y
_atom_site_fract_z
_atom_site_U_iso_or_equiv
_atom_site_adp_type
_atom_site_occupancy
_atom_site_site_symmetry_order
_atom_site_calc_flag
_atom_site_refinement_flags_posn
_atom_site_refinement_flags_adp
_atom_site_refinement_flags_occupancy
_atom_site_disorder_assembly
_atom_site_disorder_group
Si1 Si 0.32673(2) 0.61518(3) 0.41649(2) 0.01327(8) Uani 1 1 d . . . . .
Si2 Si 0.41248(2) 0.64830(3) 0.48256(2) 0.01453(8) Uani 1 1 d . . . . .
N1 N 0.37046(2) 0.67117(10) 0.42072(5) 0.01518(18) Uani 1 1 d . . . . .
C1 C 0.29859(3) 0.75760(12) 0.46157(6) 0.0175(2) Uani 1 1 d . . . . .
H1 H 0.272931 0.717721 0.453435 0.021 Uiso 1 1 calc R U . . .
C2 C 0.29647(4) 0.90837(14) 0.41732(8) 0.0289(3) Uani 1 1 d . . . . .
H2A H 0.321428 0.945757 0.419716 0.043 Uiso 1 1 calc R U . . .
H2B H 0.283027 0.980573 0.443639 0.043 Uiso 1 1 calc R U . . .
H2C H 0.283584 0.895308 0.360251 0.043 Uiso 1 1 calc R U . . .
C3 C 0.31306(3) 0.78289(15) 0.55298(7) 0.0264(3) Uani 1 1 d . . . . .
H3A H 0.312537 0.687998 0.582069 0.040 Uiso 1 1 calc R U . . .
H3B H 0.297491 0.856620 0.572447 0.040 Uiso 1 1 calc R U . . .
H3C H 0.338413 0.820278 0.563021 0.040 Uiso 1 1 calc R U . . .
C4 C 0.30222(3) 0.60801(13) 0.30369(7) 0.0206(2) Uani 1 1 d . . . . .
H4 H 0.304710 0.711802 0.283095 0.025 Uiso 1 1 calc R U . . .
C5 C 0.26057(3) 0.57960(19) 0.28561(8) 0.0366(3) Uani 1 1 d . . . . .
H5A H 0.255940 0.474729 0.297572 0.055 Uiso 1 1 calc R U . . .
H5B H 0.249912 0.600461 0.228005 0.055 Uiso 1 1 calc R U . . .
H5C H 0.249241 0.645469 0.319715 0.055 Uiso 1 1 calc R U . . .
C6 C 0.32025(4) 0.50705(16) 0.24993(7) 0.0322(3) Uani 1 1 d . . . . .
H6A H 0.347001 0.521756 0.264087 0.048 Uiso 1 1 calc R U . . .
H6B H 0.310716 0.532968 0.192502 0.048 Uiso 1 1 calc R U . . .
H6C H 0.314570 0.401926 0.258837 0.048 Uiso 1 1 calc R U . . .
C7 C 0.32284(3) 0.43005(12) 0.47041(7) 0.0192(2) Uani 1 1 d . . . . .
H7 H 0.339024 0.440810 0.526143 0.023 Uiso 1 1 calc R U . . .
C8 C 0.28448(3) 0.39145(16) 0.48382(9) 0.0325(3) Uani 1 1 d . . . . .
H8A H 0.275710 0.473497 0.513298 0.049 Uiso 1 1 calc R U . . .
H8B H 0.285849 0.298923 0.515776 0.049 Uiso 1 1 calc R U . . .
H8C H 0.267373 0.377276 0.430956 0.049 Uiso 1 1 calc R U . . .
C9 C 0.33834(4) 0.29623(13) 0.43149(8) 0.0284(3) Uani 1 1 d . . . . .
H9A H 0.321257 0.269343 0.380282 0.043 Uiso 1 1 calc R U . . .
H9B H 0.341401 0.210554 0.468865 0.043 Uiso 1 1 calc R U . . .
H9C H 0.362264 0.323343 0.420478 0.043 Uiso 1 1 calc R U . . .
C10 C 0.43048(3) 0.83673(13) 0.53098(7) 0.0204(2) Uani 1 1 d . . . . .
H10 H 0.420022 0.847329 0.580504 0.025 Uiso 1 1 calc R U . . .
C11 C 0.41676(3) 0.97337(14) 0.47763(7) 0.0265(3) Uani 1 1 d . . . . .
H11A H 0.426966 0.970986 0.428778 0.040 Uiso 1 1 calc R U . . .
H11B H 0.424736 1.065306 0.508430 0.040 Uiso 1 1 calc R U . . .
H11C H 0.389802 0.971221 0.461557 0.040 Uiso 1 1 calc R U . . .
C12 C 0.47244(3) 0.84692(16) 0.56150(8) 0.0319(3) Uani 1 1 d . . . . .
H12A H 0.480884 0.767135 0.601329 0.048 Uiso 1 1 calc R U . . .
H12B H 0.478937 0.944703 0.587286 0.048 Uiso 1 1 calc R U . . .
H12C H 0.484279 0.835438 0.515378 0.048 Uiso 1 1 calc R U . . .
C13 C 0.41627(3) 0.50741(13) 0.57040(7) 0.0197(2) Uani 1 1 d . . . . .
H13 H 0.400761 0.419276 0.547546 0.024 Uiso 1 1 calc R U . . .
C14 C 0.45535(3) 0.44621(16) 0.60442(8) 0.0320(3) Uani 1 1 d . . . . .
H14A H 0.464305 0.396385 0.560677 0.048 Uiso 1 1 calc R U . . .
H14B H 0.454741 0.374056 0.648022 0.048 Uiso 1 1 calc R U . . .
H14C H 0.471855 0.529253 0.626210 0.048 Uiso 1 1 calc R U . . .
C15 C 0.40069(3) 0.56597(14) 0.64168(7) 0.0252(3) Uani 1 1 d . . . . .
H15A H 0.416606 0.645925 0.669945 0.038 Uiso 1 1 calc R U . . .
H15B H 0.399690 0.483822 0.679810 0.038 Uiso 1 1 calc R U . . .
H15C H 0.375821 0.605518 0.620774 0.038 Uiso 1 1 calc R U . . .
C16 C 0.44646(3) 0.57665(13) 0.42145(7) 0.0195(2) Uani 1 1 d . . . . .
H16 H 0.471192 0.569207 0.459508 0.023 Uiso 1 1 calc R U . . .
C17 C 0.45012(3) 0.68225(15) 0.35204(7) 0.0260(3) Uani 1 1 d . . . . .
H17A H 0.426299 0.690472 0.313225 0.039 Uiso 1 1 calc R U . . .
H17B H 0.468513 0.642340 0.324126 0.039 Uiso 1 1 calc R U . . .
H17C H 0.457884 0.781578 0.374310 0.039 Uiso 1 1 calc R U . . .
C18 C 0.43615(4) 0.42015(14) 0.38607(8) 0.0289(3) Uani 1 1 d . . . . .
H18A H 0.435291 0.349999 0.430429 0.043 Uiso 1 1 calc R U . . .
H18B H 0.454618 0.386290 0.356701 0.043 Uiso 1 1 calc R U . . .
H18C H 0.411937 0.424061 0.348440 0.043 Uiso 1 1 calc R U . . .
C19 C 0.40643(3) 1.00148(13) 0.23569(7) 0.0236(2) Uani 1 1 d . . . . .
C20 C 0.37937(4) 1.07314(13) 0.26753(7) 0.0241(2) Uani 1 1 d . . . . .
H20 H 0.386099 1.153681 0.304821 0.029 Uiso 1 1 calc R U . . .
C21 C 0.34285(3) 1.02843(14) 0.24550(7) 0.0256(3) Uani 1 1 d . . . . .
H21 H 0.324805 1.078853 0.267536 0.031 Uiso 1 1 calc R U . . .
C22 C 0.33250(3) 0.91076(14) 0.19160(7) 0.0265(3) Uani 1 1 d . . . . .
H22 H 0.307453 0.880333 0.176533 0.032 Uiso 1 1 calc R U . . .
C23 C 0.35902(4) 0.83774(14) 0.15980(8) 0.0289(3) Uani 1 1 d . . . . .
H23 H 0.352170 0.756411 0.123091 0.035 Uiso 1 1 calc R U . . .
C24 C 0.39552(4) 0.88312(14) 0.18145(8) 0.0278(3) Uani 1 1 d . . . . .
H24 H 0.413413 0.832708 0.158947 0.033 Uiso 1 1 calc R U . . .
C25 C 0.44594(4) 1.05152(17) 0.25886(9) 0.0352(3) Uani 1 1 d . . . . .
H25A H 0.449513 1.137454 0.225158 0.053 Uiso 1 1 calc R U . . .
H25B H 0.462008 0.969038 0.250075 0.053 Uiso 1 1 calc R U . . .
H25C H 0.452061 1.080674 0.316454 0.053 Uiso 1 1 calc R U . . .
Li1 Li 0.37085(6) 0.8039(3) 0.33138(14) 0.0320(5) Uani 1 1 d . . . . .

loop_
_atom_site_aniso_label
_atom_site_aniso_U_11
_atom_site_aniso_U_22
_atom_site_aniso_U_33
_atom_site_aniso_U_23
_atom_site_aniso_U_13
_atom_site_aniso_U_12
Si1 0.01214(14) 0.01428(14) 0.01369(14) -0.00139(10) 0.00351(10) -0.00116(10)
Si2 0.01206(14) 0.01683(15) 0.01474(14) 0.00284(10) 0.00310(11) -0.00020(10)
N1 0.0139(4) 0.0153(4) 0.0164(4) 0.0012(3) 0.0035(3) -0.0003(3)
C1 0.0144(5) 0.0201(5) 0.0187(5) -0.0020(4) 0.0049(4) 0.0003(4)
C2 0.0317(6) 0.0211(6) 0.0370(7) 0.0023(5) 0.0144(5) 0.0086(5)
C3 0.0244(6) 0.0331(7) 0.0221(6) -0.0083(5) 0.0059(5) 0.0031(5)
C4 0.0183(5) 0.0269(6) 0.0163(5) -0.0033(4) 0.0031(4) -0.0045(4)
C5 0.0215(6) 0.0630(10) 0.0228(6) -0.0085(6) -0.0003(5) -0.0113(6)
C6 0.0386(7) 0.0397(7) 0.0196(6) -0.0093(5) 0.0095(5) -0.0027(6)
C7 0.0173(5) 0.0177(5) 0.0235(5) 0.0005(4) 0.0063(4) -0.0027(4)
C8 0.0231(6) 0.0316(7) 0.0447(8) 0.0108(6) 0.0117(6) -0.0060(5)
C9 0.0360(7) 0.0164(6) 0.0341(7) -0.0024(5) 0.0106(5) -0.0021(5)
C10 0.0195(5) 0.0231(6) 0.0175(5) 0.0010(4) 0.0017(4) -0.0041(4)
C11 0.0310(6) 0.0203(6) 0.0258(6) -0.0002(5) 0.0014(5) -0.0048(5)
C12 0.0224(6) 0.0348(7) 0.0337(7) 0.0007(6) -0.0038(5) -0.0087(5)
C13 0.0157(5) 0.0233(6) 0.0199(5) 0.0069(4) 0.0035(4) -0.0002(4)
C14 0.0190(6) 0.0412(8) 0.0353(7) 0.0222(6) 0.0050(5) 0.0033(5)
C15 0.0282(6) 0.0296(6) 0.0178(5) 0.0045(5) 0.0052(5) -0.0027(5)
C16 0.0148(5) 0.0239(6) 0.0203(5) 0.0058(4) 0.0053(4) 0.0036(4)
C17 0.0268(6) 0.0319(7) 0.0215(6) 0.0071(5) 0.0099(5) 0.0056(5)
C18 0.0292(6) 0.0257(6) 0.0356(7) 0.0000(5) 0.0151(5) 0.0067(5)
C19 0.0257(6) 0.0233(6) 0.0203(5) 0.0089(5) 0.0024(4) 0.0013(5)
C20 0.0353(6) 0.0184(5) 0.0174(5) 0.0010(4) 0.0033(5) 0.0016(5)
C21 0.0305(6) 0.0261(6) 0.0219(6) 0.0067(5) 0.0092(5) 0.0074(5)
C22 0.0262(6) 0.0260(6) 0.0250(6) 0.0089(5) 0.0009(5) -0.0015(5)
C23 0.0406(7) 0.0216(6) 0.0215(6) -0.0017(5) 0.0007(5) 0.0002(5)
C24 0.0343(7) 0.0268(6) 0.0237(6) 0.0021(5) 0.0091(5) 0.0100(5)
C25 0.0277(7) 0.0394(8) 0.0365(7) 0.0149(6) 0.0031(5) -0.0021(6)
Li1 0.0278(11) 0.0355(12) 0.0330(11) 0.0143(10) 0.0072(9) 0.0026(9)

loop_
_atom_type_symbol
_atom_type_description
_atom_type_scat_dispersion_real
_atom_type_scat_dispersion_imag
_atom_type_scat_source
C C 0.0181 0.0091 'International Tables Vol C Tables 4.2.6.8 and 6.1.1.4'
H H 0.0000 0.0000 'International Tables Vol C Tables 4.2.6.8 and 6.1.1.4'
Li Li 0.0008 0.0003 'International Tables Vol C Tables 4.2.6.8 and 6.1.1.4'
N N 0.0311 0.0180 'International Tables Vol C Tables 4.2.6.8 and 6.1.1.4'
Si Si 0.2541 0.3302 'International Tables Vol C Tables 4.2.6.8 and 6.1.1.4'

loop_
_exptl_crystal_face_index_h
_exptl_crystal_face_index_k
_exptl_crystal_face_index_l
_exptl_crystal_face_perp_dist
24 1 -3 0.0510
-1 -1 -2 0.2294
-1 0 -1 0.1273
2 1 1 0.0804
1 2 -1 0.1053
-19 3 0 0.0797
-21 2 -3 0.0808
-18 -1 -5 0.1092
-1 2 2 0.0983
-1 0 0 0.0704
-23 2 3 0.0693
-4 4 8 0.0954
-2 3 9 0.0956
-24 -1 3 0.0749
-22 -2 0 0.0950
-10 -5 5 0.0831
2 0 10 0.1041
4 -5 5 0.0867

loop_
_geom_angle_atom_site_label_1
_geom_angle_atom_site_label_2
_geom_angle_atom_site_label_3
_geom_angle
_geom_angle_site_symmetry_1
_geom_angle_site_symmetry_3
_geom_angle_publ_flag
N1 Si1 C1 113.35(5) . . ?
N1 Si1 C4 107.07(5) . . ?
N1 Si1 C7 114.28(5) . . ?
C1 Si1 C4 103.51(5) . . ?
C7 Si1 C1 106.29(5) . . ?
C7 Si1 C4 111.90(5) . . ?
N1 Si2 C10 110.09(5) . . ?
N1 Si2 C13 116.90(5) . . ?
N1 Si2 C16 110.06(5) . . ?
C13 Si2 C10 106.67(5) . . ?
C16 Si2 C10 108.09(5) . . ?
C16 Si2 C13 104.59(5) . . ?
Si1 N1 Li1 108.99(8) . . ?
Si2 N1 Si1 137.97(6) . . ?
Si2 N1 Li1 112.98(8) . . ?
Si1 C1 H1 107.6 . . ?
C2 C1 Si1 111.37(7) . . ?
C2 C1 H1 107.6 . . ?
C3 C1 Si1 113.37(8) . . ?
C3 C1 H1 107.6 . . ?
C3 C1 C2 109.17(10) . . ?
C1 C2 H2A 109.5 . . ?
C1 C2 H2B 109.5 . . ?
C1 C2 H2C 109.5 . . ?
H2A C2 H2B 109.5 . . ?
H2A C2 H2C 109.5 . . ?
H2B C2 H2C 109.5 . . ?
C1 C3 H3A 109.5 . . ?
C1 C3 H3B 109.5 . . ?
C1 C3 H3C 109.5 . . ?
H3A C3 H3B 109.5 . . ?
H3A C3 H3C 109.5 . . ?
H3B C3 H3C 109.5 . . ?
Si1 C4 H4 104.6 . . ?
C5 C4 Si1 116.08(8) . . ?
C5 C4 H4 104.6 . . ?
C6 C4 Si1 115.45(8) . . ?
C6 C4 H4 104.6 . . ?
C6 C4 C5 110.05(10) . . ?
C4 C5 H5A 109.5 . . ?
C4 C5 H5B 109.5 . . ?
C4 C5 H5C 109.5 . . ?
H5A C5 H5B 109.5 . . ?
H5A C5 H5C 109.5 . . ?
H5B C5 H5C 109.5 . . ?
C4 C6 H6A 109.5 . . ?
C4 C6 H6B 109.5 . . ?
C4 C6 H6C 109.5 . . ?
H6A C6 H6B 109.5 . . ?
H6A C6 H6C 109.5 . . ?
H6B C6 H6C 109.5 . . ?
Si1 C7 H7 105.6 . . ?
C8 C7 Si1 115.90(8) . . ?
C8 C7 H7 105.6 . . ?
C8 C7 C9 109.85(10) . . ?
C9 C7 Si1 113.26(8) . . ?
C9 C7 H7 105.6 . . ?
C7 C8 H8A 109.5 . . ?
C7 C8 H8B 109.5 . . ?
C7 C8 H8C 109.5 . . ?
H8A C8 H8B 109.5 . . ?
H8A C8 H8C 109.5 . . ?
H8B C8 H8C 109.5 . . ?
C7 C9 H9A 109.5 . . ?
C7 C9 H9B 109.5 . . ?
C7 C9 H9C 109.5 . . ?
H9A C9 H9B 109.5 . . ?
H9A C9 H9C 109.5 . . ?
H9B C9 H9C 109.5 . . ?
Si2 C10 H10 105.8 . . ?
C11 C10 Si2 114.07(8) . . ?
C11 C10 H10 105.8 . . ?
C11 C10 C12 109.30(10) . . ?
C12 C10 Si2 115.24(9) . . ?
C12 C10 H10 105.8 . . ?
C10 C11 H11A 109.5 . . ?
C10 C11 H11B 109.5 . . ?
C10 C11 H11C 109.5 . . ?
H11A C11 H11B 109.5 . . ?
H11A C11 H11C 109.5 . . ?
H11B C11 H11C 109.5 . . ?
C10 C12 H12A 109.5 . . ?
C10 C12 H12B 109.5 . . ?
C10 C12 H12C 109.5 . . ?
H12A C12 H12B 109.5 . . ?
H12A C12 H12C 109.5 . . ?
H12B C12 H12C 109.5 . . ?
Si2 C13 H13 106.3 . . ?
C14 C13 Si2 114.76(8) . . ?
C14 C13 H13 106.3 . . ?
C15 C13 Si2 113.77(8) . . ?
C15 C13 H13 106.3 . . ?
C15 C13 C14 108.69(10) . . ?
C13 C14 H14A 109.5 . . ?
C13 C14 H14B 109.5 . . ?
C13 C14 H14C 109.5 . . ?
H14A C14 H14B 109.5 . . ?
H14A C14 H14C 109.5 . . ?
H14B C14 H14C 109.5 . . ?
C13 C15 H15A 109.5 . . ?
C13 C15 H15B 109.5 . . ?
C13 C15 H15C 109.5 . . ?
H15A C15 H15B 109.5 . . ?
H15A C15 H15C 109.5 . . ?
H15B C15 H15C 109.5 . . ?
Si2 C16 H16 107.7 . . ?
C17 C16 Si2 112.82(8) . . ?
C17 C16 H16 107.7 . . ?
C17 C16 C18 108.74(10) . . ?
C18 C16 Si2 112.04(8) . . ?
C18 C16 H16 107.7 . . ?
C16 C17 H17A 109.5 . . ?
C16 C17 H17B 109.5 . . ?
C16 C17 H17C 109.5 . . ?
H17A C17 H17B 109.5 . . ?
H17A C17 H17C 109.5 . . ?
H17B C17 H17C 109.5 . . ?
C16 C18 H18A 109.5 . . ?
C16 C18 H18B 109.5 . . ?
C16 C18 H18C 109.5 . . ?
H18A C18 H18B 109.5 . . ?
H18A C18 H18C 109.5 . . ?
H18B C18 H18C 109.5 . . ?
C20 C19 C25 120.85(12) . . ?
C24 C19 C20 117.85(11) . . ?
C24 C19 C25 121.29(12) . . ?
C19 C20 H20 119.5 . . ?
C19 C20 Li1 84.50(9) . . ?
C21 C20 C19 120.97(11) . . ?
C21 C20 H20 119.5 . . ?
C21 C20 Li1 69.66(8) . . ?
Li1 C20 H20 116.8 . . ?
C20 C21 H21 119.8 . . ?
C20 C21 Li1 79.72(9) . . ?
C22 C21 C20 120.42(11) . . ?
C22 C21 H21 119.8 . . ?
C22 C21 Li1 78.19(9) . . ?
Li1 C21 H21 112.7 . . ?
C21 C22 H22 120.3 . . ?
C21 C22 C23 119.40(12) . . ?
C21 C22 Li1 70.96(9) . . ?
C23 C22 H22 120.3 . . ?
C23 C22 Li1 83.35(9) . . ?
Li1 C22 H22 116.0 . . ?
C22 C23 H23 119.9 . . ?
C22 C23 C24 120.17(12) . . ?
C24 C23 H23 119.9 . . ?
C19 C24 H24 119.4 . . ?
C23 C24 C19 121.19(12) . . ?
C23 C24 H24 119.4 . . ?
C19 C25 H25A 109.5 . . ?
C19 C25 H25B 109.5 . . ?
C19 C25 H25C 109.5 . . ?
H25A C25 H25B 109.5 . . ?
H25A C25 H25C 109.5 . . ?
H25B C25 H25C 109.5 . . ?
N1 Li1 C20 153.00(13) . . ?
N1 Li1 C21 148.81(12) . . ?
N1 Li1 C22 145.50(12) . . ?
C21 Li1 C20 30.62(5) . . ?
C21 Li1 C22 30.85(5) . . ?
C22 Li1 C20 53.73(6) . . ?

loop_
_geom_bond_atom_site_label_1
_geom_bond_atom_site_label_2
_geom_bond_distance
_geom_bond_site_symmetry_2
_geom_bond_publ_flag
Si1 N1 1.6897(9) . ?
Si1 C1 1.9086(11) . ?
Si1 C4 1.9152(11) . ?
Si1 C7 1.9050(11) . ?
Si2 N1 1.6874(9) . ?
Si2 C10 1.9218(12) . ?
Si2 C13 1.9211(11) . ?
Si2 C16 1.9100(11) . ?
N1 Li1 1.916(2) . ?
C1 H1 1.0000 . ?
C1 C2 1.5306(16) . ?
C1 C3 1.5290(15) . ?
C2 H2A 0.9800 . ?
C2 H2B 0.9800 . ?
C2 H2C 0.9800 . ?
C3 H3A 0.9800 . ?
C3 H3B 0.9800 . ?
C3 H3C 0.9800 . ?
C4 H4 1.0000 . ?
C4 C5 1.5337(16) . ?
C4 C6 1.5336(16) . ?
C5 H5A 0.9800 . ?
C5 H5B 0.9800 . ?
C5 H5C 0.9800 . ?
C6 H6A 0.9800 . ?
C6 H6B 0.9800 . ?
C6 H6C 0.9800 . ?
C7 H7 1.0000 . ?
C7 C8 1.5346(15) . ?
C7 C9 1.5346(16) . ?
C8 H8A 0.9800 . ?
C8 H8B 0.9800 . ?
C8 H8C 0.9800 . ?
C9 H9A 0.9800 . ?
C9 H9B 0.9800 . ?
C9 H9C 0.9800 . ?
C10 H10 1.0000 . ?
C10 C11 1.5321(16) . ?
C10 C12 1.5349(16) . ?
C11 H11A 0.9800 . ?
C11 H11B 0.9800 . ?
C11 H11C 0.9800 . ?
C12 H12A 0.9800 . ?
C12 H12B 0.9800 . ?
C12 H12C 0.9800 . ?
C13 H13 1.0000 . ?
C13 C14 1.5402(15) . ?
C13 C15 1.5360(16) . ?
C14 H14A 0.9800 . ?
C14 H14B 0.9800 . ?
C14 H14C 0.9800 . ?
C15 H15A 0.9800 . ?
C15 H15B 0.9800 . ?
C15 H15C 0.9800 . ?
C16 H16 1.0000 . ?
C16 C17 1.5300(15) . ?
C16 C18 1.5323(17) . ?
C17 H17A 0.9800 . ?
C17 H17B 0.9800 . ?
C17 H17C 0.9800 . ?
C18 H18A 0.9800 . ?
C18 H18B 0.9800 . ?
C18 H18C 0.9800 . ?
C19 C20 1.3971(17) . ?
C19 C24 1.3953(18) . ?
C19 C25 1.5037(17) . ?
C20 H20 0.9500 . ?
C20 C21 1.3862(18) . ?
C20 Li1 2.678(3) . ?
C21 H21 0.9500 . ?
C21 C22 1.3844(18) . ?
C21 Li1 2.552(2) . ?
C22 H22 0.9500 . ?
C22 C23 1.3862(19) . ?
C22 Li1 2.642(2) . ?
C23 H23 0.9500 . ?
C23 C24 1.3869(19) . ?
C24 H24 0.9500 . ?
C25 H25A 0.9800 . ?
C25 H25B 0.9800 . ?
C25 H25C 0.9800 . ?

loop_
_geom_torsion_atom_site_label_1
_geom_torsion_atom_site_label_2
_geom_torsion_atom_site_label_3
_geom_torsion_atom_site_label_4
_geom_torsion
_geom_torsion_site_symmetry_1
_geom_torsion_site_symmetry_2
_geom_torsion_site_symmetry_3
_geom_torsion_site_symmetry_4
_geom_torsion_publ_flag
C1 Si1 N1 Si2 95.32(9) . . . . ?
C1 Si1 N1 Li1 -81.57(10) . . . . ?
C4 Si1 N1 Si2 -151.19(8) . . . . ?
C4 Si1 N1 Li1 31.92(10) . . . . ?
C7 Si1 N1 Si2 -26.68(10) . . . . ?
C7 Si1 N1 Li1 156.43(9) . . . . ?
C10 Si2 N1 Si1 -114.70(8) . . . . ?
C10 Si2 N1 Li1 62.10(10) . . . . ?
C13 Si2 N1 Si1 7.17(11) . . . . ?
C13 Si2 N1 Li1 -176.03(9) . . . . ?
C16 Si2 N1 Si1 126.25(8) . . . . ?
C16 Si2 N1 Li1 -56.95(10) . . . . ?
C19 C20 C21 C22 0.36(17) . . . . ?
C19 C20 C21 Li1 70.01(12) . . . . ?
C20 C19 C24 C23 -0.06(17) . . . . ?
C20 C21 C22 C23 0.06(18) . . . . ?
C20 C21 C22 Li1 70.48(11) . . . . ?
C21 C22 C23 C24 -0.47(18) . . . . ?
C22 C23 C24 C19 0.47(19) . . . . ?
C24 C19 C20 C21 -0.35(17) . . . . ?
C24 C19 C20 Li1 61.93(11) . . . . ?
C25 C19 C20 C21 179.21(11) . . . . ?
C25 C19 C20 Li1 -118.51(11) . . . . ?
C25 C19 C24 C23 -179.62(11) . . . . ?
Li1 C20 C21 C22 -69.65(12) . . . . ?
Li1 C21 C22 C23 -70.42(12) . . . . ?
Li1 C22 C23 C24 -64.19(12) . . . . ?

loop_
_exptl_oxdiff_crystal_face_indexfrac_h
_exptl_oxdiff_crystal_face_indexfrac_k
_exptl_oxdiff_crystal_face_indexfrac_l
_exptl_oxdiff_crystal_face_x
_exptl_oxdiff_crystal_face_y
_exptl_oxdiff_crystal_face_z
24.0218 0.6135 -2.8259 0.1171 0.8899 0.4409
-1.0100 -0.9969 -1.9991 0.0205 0.0655 -0.2561
-1.0031 0.0011 -0.9980 -0.0663 0.0107 -0.0887
2.0070 0.9978 1.0004 -0.0578 0.0099 0.2142
1.0046 1.9990 -0.9933 -0.3146 0.0520 0.1624
-18.9786 3.4066 -0.1336 -0.7556 -0.6463 -0.1064
-20.5502 1.6116 -2.6843 -0.6608 -0.5658 -0.4931
-18.1166 -0.7922 -5.0723 -0.4149 -0.3560 -0.8373
-0.9864 1.9961 2.0025 -0.1882 -0.1417 0.3114
-1.0001 0.0001 0.0003 -0.0145 -0.0323 -0.0234
-23.0557 1.7123 2.8902 -0.4230 -0.8887 -0.1769
-3.7243 4.1549 7.6113 -0.2379 -0.4976 0.8341
-2.2252 3.4695 8.6962 -0.0649 -0.4881 0.8704
-23.9979 -0.6880 2.6611 -0.1150 -0.8811 -0.4587
-22.4253 -1.7333 -0.1207 -0.0907 -0.6980 -0.7104
-10.0124 -4.8417 4.8315 0.7773 -0.4752 -0.4123
2.4250 -0.1969 10.3443 0.5973 -0.3664 0.7134
4.3309 -4.8233 5.1279 0.9982 -0.0255 -0.0547
